data_7133092
loop_
_publ_author_name
'Songsermsawad, Sarita'
'Shemchuk, Oleksii'
'Robeyns, Koen'
'Collard, Laurent'
'E Flood, Adrian'
'Leyssens, Tom'

_publ_section_title
;
 Simultaneously resolving BINOL and proline using a stoichiometric
 cocrystal switch.
;
_journal_issue 52
_journal_name_full 'Chemical communications (Cambridge, England)'
_journal_page_first 6607
_journal_page_last 6610
_journal_paper_doi 10.1039/d4cc02180k
_journal_volume 60
_journal_year 2024
_chemical_absolute_configuration rm
_chemical_formula_moiety '2(C20 H14 O2), C5 H9 N O2'
_chemical_formula_sum 'C45 H37 N O6'
_chemical_formula_weight 687.75
_space_group_crystal_system orthorhombic
_space_group_IT_number 19
_space_group_name_Hall 'P 2ac 2ab'
_space_group_name_H-M_alt 'P 21 21 21'
_atom_sites_solution_hydrogens geom
_atom_sites_solution_primary dual
_audit_creation_method SHELXL-2018/3
_audit_update_record
;
2024-05-03 deposited with the CCDC.	2024-05-24 downloaded from the CCDC.
;
_cell_angle_alpha 90
_cell_angle_beta 90
_cell_angle_gamma 90
_cell_formula_units_Z 4
_cell_length_a 9.12901(14)
_cell_length_b 13.7793(2)
_cell_length_c 27.6456(4)
_cell_measurement_reflns_used 22668
_cell_measurement_temperature 297(2)
_cell_measurement_theta_max 25.9920
_cell_measurement_theta_min 2.9430
_cell_volume 3477.58(9)
_computing_cell_refinement
;
CrysAlisPro, Agilent Technologies,
Version 1.171.37.35 (release 13-08-2014 CrysAlis171 .NET)
(compiled Aug 13 2014,18:06:01)
;
_computing_data_collection MAR
_computing_data_reduction
;
CrysAlisPro, Agilent Technologies,
Version 1.171.37.35 (release 13-08-2014 CrysAlis171 .NET)
(compiled Aug 13 2014,18:06:01)
;
_computing_molecular_graphics 'MERCURY (Macrae et al., 2008)'
_computing_publication_material
;
'MERCURY (Macrae et al., 2008), Platon (Spek, 2009)'
;
_computing_structure_refinement 'SHELXL-2018/3 (Sheldrick, 2018)'
_computing_structure_solution 'SHELXT (Sheldrick, 2015)'
_diffrn_ambient_temperature 297(2)
_diffrn_measured_fraction_theta_full 0.993
_diffrn_measured_fraction_theta_max 0.993
_diffrn_measurement_device_type 'MAR345 image plate'
_diffrn_measurement_method
;
'90 images, \D\F 3.0\% '
'49 images, \D\F 3.0\% (2nd orientation)'
;
_diffrn_radiation_type MoK\a
_diffrn_radiation_wavelength 0.71073
_diffrn_reflns_av_R_equivalents 0.0380
_diffrn_reflns_av_unetI/netI 0.0168
_diffrn_reflns_Laue_measured_fraction_full 0.993
_diffrn_reflns_Laue_measured_fraction_max 0.993
_diffrn_reflns_limit_h_max 11
_diffrn_reflns_limit_h_min -11
_diffrn_reflns_limit_k_max 17
_diffrn_reflns_limit_k_min -17
_diffrn_reflns_limit_l_max 34
_diffrn_reflns_limit_l_min -34
_diffrn_reflns_number 49534
_diffrn_reflns_point_group_measured_fraction_full 0.995
_diffrn_reflns_point_group_measured_fraction_max 0.995
_diffrn_reflns_theta_full 25.242
_diffrn_reflns_theta_max 26.033
_diffrn_reflns_theta_min 3.056
_diffrn_source 'Incoatec microfocus source'
_exptl_absorpt_coefficient_mu 0.087
_exptl_absorpt_correction_T_max 1.00000
_exptl_absorpt_correction_T_min 0.94403
_exptl_absorpt_correction_type multi-scan
_exptl_absorpt_process_details
;
CrysAlisPro, Agilent Technologies,
Version 1.171.37.35 (release 13-08-2014 CrysAlis171 .NET)
(compiled Aug 13 2014,18:06:01)
Empirical absorption correction using spherical harmonics,
 implemented in SCALE3 ABSPACK scaling algorithm.
;
_exptl_crystal_colour volourless
_exptl_crystal_density_diffrn 1.314
_exptl_crystal_description block
_exptl_crystal_F_000 1448
_exptl_crystal_recrystallization_method 'Re-crystallisation from solvent: cooling from ethanol solution'
_exptl_crystal_size_max 0.44
_exptl_crystal_size_mid 0.20
_exptl_crystal_size_min 0.20
_refine_diff_density_max 0.117
_refine_diff_density_min -0.157
_refine_diff_density_rms 0.028
_refine_ls_abs_structure_details
;
 Flack x determined using 2691 quotients [(I+)-(I-)]/[(I+)+(I-)]
 (Parsons, Flack and Wagner, Acta Cryst. B69 (2013) 249-259).
;
_refine_ls_abs_structure_Flack -0.29(19)
_refine_ls_extinction_method none
_refine_ls_goodness_of_fit_ref 1.125
_refine_ls_hydrogen_treatment constr
_refine_ls_matrix_type full
_refine_ls_number_parameters 668
_refine_ls_number_reflns 6821
_refine_ls_number_restraints 254
_refine_ls_restrained_S_all 1.113
_refine_ls_R_factor_all 0.0385
_refine_ls_R_factor_gt 0.0363
_refine_ls_shift/su_max 0.001
_refine_ls_shift/su_mean 0.000
_refine_ls_structure_factor_coef Fsqd
_refine_ls_weighting_details 'w=1/[\s^2^(Fo^2^)+(0.0306P)^2^+0.9988P] where P=(Fo^2^+2Fc^2^)/3'
_refine_ls_weighting_scheme calc
_refine_ls_wR_factor_gt 0.0939
_refine_ls_wR_factor_ref 0.0950
_reflns_Friedel_coverage 0.778
_reflns_Friedel_fraction_full 0.999
_reflns_Friedel_fraction_max 0.999
_reflns_number_gt 6484
_reflns_number_total 6821
_reflns_threshold_expression 'I > 2\s(I)'
_cod_data_source_file d4cc02180k2.cif
_cod_data_source_block alex_RSBin_DLpro
_cod_depositor_comments 'Adding full bibliography for 7133091--7133092.cif.'
_cod_database_code 7133092
_shelx_shelxl_version_number 2018/3
_shelx_space_group_comment
;
The symmetry employed for this shelxl refinement is uniquely defined
by the following loop, which should always be used as a source of
symmetry information in preference to the above space-group names.
They are only intended as comments.
;

loop_
_space_group_symop_operation_xyz
'x, y, z'
'-x+1/2, -y, z+1/2'
'-x, y+1/2, -z+1/2'
'x+1/2, -y+1/2, -z'

loop_
_atom_site_label
_atom_site_type_symbol
_atom_site_fract_x
_atom_site_fract_y
_atom_site_fract_z
_atom_site_U_iso_or_equiv
_atom_site_adp_type
_atom_site_occupancy
_atom_site_site_symmetry_order
_atom_site_calc_flag
_atom_site_refinement_flags_posn
_atom_site_refinement_flags_adp
_atom_site_refinement_flags_occupancy
_atom_site_disorder_assembly
_atom_site_disorder_group
O1 O 0.8581(2) 0.40257(16) 0.61295(7) 0.0523(5) Uani 1 1 d . . . . .
H1 H 0.875985 0.387825 0.584822 0.078 Uiso 1 1 calc R U . . .
C2 C 0.7140(3) 0.42783(18) 0.61703(9) 0.0387(5) Uani 1 1 d . . . . .
C3 C 0.6442(3) 0.3969(2) 0.65977(9) 0.0479(7) Uani 1 1 d . . . . .
H3 H 0.696178 0.360373 0.682256 0.057 Uiso 1 1 calc R U . . .
C4 C 0.5021(4) 0.4197(2) 0.66857(10) 0.0506(7) Uani 1 1 d . . . . .
H4 H 0.458192 0.399395 0.697199 0.061 Uiso 1 1 calc R U . . .
C5 C 0.4201(3) 0.4739(2) 0.63465(10) 0.0434(6) Uani 1 1 d . . . . .
C6 C 0.2706(4) 0.4974(2) 0.64178(12) 0.0578(8) Uani 1 1 d . . . . .
H6 H 0.224336 0.477383 0.670027 0.069 Uiso 1 1 calc R U . . .
C7 C 0.1929(4) 0.5487(3) 0.60831(13) 0.0644(9) Uani 1 1 d . . . . .
H7 H 0.094262 0.562119 0.613419 0.077 Uiso 1 1 calc R U . . .
C8 C 0.2629(4) 0.5810(3) 0.56607(13) 0.0619(8) Uani 1 1 d . . . . .
H8 H 0.210790 0.617373 0.543577 0.074 Uiso 1 1 calc R U . . .
C9 C 0.4068(3) 0.5595(2) 0.55763(11) 0.0486(7) Uani 1 1 d . . . . .
H9 H 0.450882 0.580659 0.529192 0.058 Uiso 1 1 calc R U . . .
C10 C 0.4900(3) 0.50541(19) 0.59157(9) 0.0379(5) Uani 1 1 d . . . . .
C11 C 0.6412(3) 0.48361(18) 0.58361(9) 0.0356(5) Uani 1 1 d . . . . .
C12 C 0.7215(3) 0.52510(18) 0.54125(9) 0.0375(5) Uani 1 1 d . . . . .
C13 C 0.8026(3) 0.61323(19) 0.54631(10) 0.0416(6) Uani 1 1 d . . . . .
C14 C 0.8041(4) 0.6671(2) 0.58970(12) 0.0548(7) Uani 1 1 d . . . . .
H14 H 0.749100 0.646120 0.616015 0.066 Uiso 1 1 calc R U . . .
C15 C 0.8860(5) 0.7501(2) 0.59337(15) 0.0730(10) Uani 1 1 d . . . . .
H15 H 0.883902 0.785963 0.621839 0.088 Uiso 1 1 calc R U . . .
C16 C 0.9735(4) 0.7815(3) 0.55444(17) 0.0759(11) Uani 1 1 d . . . . .
H16 H 1.032441 0.836078 0.557920 0.091 Uiso 1 1 calc R U . . .
C17 C 0.9720(4) 0.7328(2) 0.51218(16) 0.0656(9) Uani 1 1 d . . . . .
H17 H 1.028727 0.755030 0.486520 0.079 Uiso 1 1 calc R U . . .
C18 C 0.8856(3) 0.6486(2) 0.50626(12) 0.0488(7) Uani 1 1 d . . . . .
C19 C 0.8788(3) 0.5981(2) 0.46170(11) 0.0552(8) Uani 1 1 d . . . . .
H19 H 0.930971 0.621361 0.435234 0.066 Uiso 1 1 calc R U . . .
C20 C 0.7977(3) 0.5167(2) 0.45706(10) 0.0523(7) Uani 1 1 d . . . . .
H20 H 0.793842 0.484606 0.427492 0.063 Uiso 1 1 calc R U . . .
C21 C 0.7189(3) 0.4802(2) 0.49685(9) 0.0419(6) Uani 1 1 d . . . . .
O22 O 0.6425(2) 0.39666(15) 0.48827(7) 0.0536(5) Uani 1 1 d . . . . .
H22 H 0.601097 0.379445 0.513142 0.080 Uiso 1 1 calc R U . . .
O31 O 0.6413(3) 0.1814(2) 0.70786(13) 0.0683(10) Uani 0.772(4) 1 d D . P A 1
H31 H 0.569686 0.214205 0.700568 0.102 Uiso 0.772(4) 1 calc R U P A 1
C32 C 0.6089(7) 0.0855(4) 0.7022(4) 0.0452(12) Uani 0.772(4) 1 d D . P A 1
C33 C 0.7269(8) 0.0201(5) 0.7107(3) 0.0558(15) Uani 0.772(4) 1 d D . P A 1
H33 H 0.818393 0.044058 0.719495 0.067 Uiso 0.772(4) 1 calc R U P A 1
C34 C 0.7069(6) -0.0761(4) 0.7062(2) 0.0574(12) Uani 0.772(4) 1 d D . P A 1
H34 H 0.783851 -0.118256 0.712818 0.069 Uiso 0.772(4) 1 calc R U P A 1
C35 C 0.5696(11) -0.1141(5) 0.6914(7) 0.053(2) Uani 0.772(4) 1 d D . P A 1
C36 C 0.5455(8) -0.2149(4) 0.6863(2) 0.0747(16) Uani 0.772(4) 1 d D . P A 1
H36 H 0.621411 -0.257877 0.692968 0.090 Uiso 0.772(4) 1 calc R U P A 1
C37 C 0.4132(8) -0.2501(4) 0.6719(2) 0.0880(18) Uani 0.772(4) 1 d D . P A 1
H37 H 0.399473 -0.316579 0.668180 0.106 Uiso 0.772(4) 1 calc R U P A 1
C38 C 0.2984(10) -0.1858(5) 0.6627(6) 0.075(2) Uani 0.772(4) 1 d D . P A 1
H38 H 0.208822 -0.210118 0.652132 0.090 Uiso 0.772(4) 1 calc R U P A 1
C39 C 0.3145(8) -0.0887(4) 0.6688(3) 0.0538(15) Uani 0.772(4) 1 d D . P A 1
H39 H 0.234834 -0.047819 0.663814 0.065 Uiso 0.772(4) 1 calc R U P A 1
C40 C 0.4514(5) -0.0486(3) 0.68254(17) 0.0426(10) Uani 0.772(4) 1 d D . P A 1
C41 C 0.4732(4) 0.0531(3) 0.68797(12) 0.0380(8) Uani 0.772(4) 1 d D . P A 1
C42 C 0.3530(4) 0.1247(3) 0.68038(13) 0.0367(8) Uani 0.772(4) 1 d D . P A 1
C43 C 0.2376(5) 0.1343(3) 0.71531(15) 0.0391(10) Uani 0.772(4) 1 d D . P A 1
C44 C 0.2292(5) 0.0756(3) 0.75743(14) 0.0468(10) Uani 0.772(4) 1 d D . P A 1
H44 H 0.300747 0.028715 0.762726 0.056 Uiso 0.772(4) 1 calc R U P A 1
C45 C 0.1205(8) 0.0860(6) 0.7898(2) 0.0577(18) Uani 0.772(4) 1 d D . P A 1
H45 H 0.117553 0.046018 0.816918 0.069 Uiso 0.772(4) 1 calc R U P A 1
C46 C 0.0122(15) 0.1562(9) 0.7833(5) 0.062(2) Uani 0.772(4) 1 d D . P A 1
H46 H -0.061109 0.163695 0.806311 0.074 Uiso 0.772(4) 1 calc R U P A 1
C47 C 0.0135(17) 0.2139(9) 0.7431(4) 0.056(2) Uani 0.772(4) 1 d D . P A 1
H47 H -0.060093 0.259744 0.738702 0.068 Uiso 0.772(4) 1 calc R U P A 1
C48 C 0.1258(16) 0.2044(8) 0.7082(4) 0.043(2) Uani 0.772(4) 1 d D . P A 1
C49 C 0.1287(17) 0.2624(9) 0.6657(4) 0.045(2) Uani 0.772(4) 1 d D . P A 1
H49 H 0.055349 0.308126 0.660594 0.054 Uiso 0.772(4) 1 calc R U P A 1
C50 C 0.2361(15) 0.2521(8) 0.6327(4) 0.0416(18) Uani 0.772(4) 1 d D . P A 1
H50 H 0.235442 0.289792 0.604755 0.050 Uiso 0.772(4) 1 calc R U P A 1
C51 C 0.3498(5) 0.1841(3) 0.64038(16) 0.0367(12) Uani 0.772(4) 1 d D . P A 1
O52 O 0.4611(4) 0.1763(3) 0.60743(15) 0.0474(9) Uani 0.772(4) 1 d D . P A 1
H52 H 0.446334 0.213795 0.584927 0.071 Uiso 0.772(4) 1 calc R U P A 1
O31B O 0.1307(11) -0.0764(8) 0.6489(4) 0.078(4) Uani 0.228(4) 1 d D U P A 2
H31B H 0.102936 -0.019964 0.651306 0.117 Uiso 0.228(4) 1 calc R U P A 2
C32B C 0.2757(19) -0.0815(12) 0.6598(12) 0.051(5) Uani 0.228(4) 1 d D U P A 2
C33B C 0.335(3) -0.1772(14) 0.6592(19) 0.072(8) Uani 0.228(4) 1 d D U P A 2
H33B H 0.277276 -0.229399 0.649527 0.086 Uiso 0.228(4) 1 calc R U P A 2
C34B C 0.4738(18) -0.1910(11) 0.6727(7) 0.073(4) Uani 0.228(4) 1 d D U P A 2
H34B H 0.514348 -0.252822 0.670981 0.088 Uiso 0.228(4) 1 calc R U P A 2
C35B C 0.560(4) -0.1126(15) 0.690(3) 0.063(9) Uani 0.228(4) 1 d D U P A 2
C36B C 0.7072(18) -0.1268(14) 0.7039(8) 0.079(5) Uani 0.228(4) 1 d D U P A 2
H36B H 0.746637 -0.189022 0.703991 0.095 Uiso 0.228(4) 1 calc R U P A 2
C37B C 0.791(2) -0.0502(15) 0.7174(8) 0.091(5) Uani 0.228(4) 1 d D U P A 2
H37B H 0.888987 -0.060184 0.725827 0.109 Uiso 0.228(4) 1 calc R U P A 2
C38B C 0.733(3) 0.0434(17) 0.7189(16) 0.079(8) Uani 0.228(4) 1 d D U P A 2
H38B H 0.786935 0.093826 0.732290 0.095 Uiso 0.228(4) 1 calc R U P A 2
C39B C 0.597(3) 0.0611(14) 0.7008(17) 0.071(7) Uani 0.228(4) 1 d D U P A 2
H39B H 0.565400 0.124847 0.696660 0.085 Uiso 0.228(4) 1 calc R U P A 2
C40B C 0.5026(12) -0.0162(10) 0.6881(6) 0.049(4) Uani 0.228(4) 1 d D U P A 2
C41B C 0.3550(11) -0.0022(7) 0.6744(4) 0.045(3) Uani 0.228(4) 1 d D U P A 2
C42B C 0.2858(14) 0.0953(8) 0.6756(4) 0.040(3) Uani 0.228(4) 1 d D U P A 2
C43B C 0.1825(16) 0.1155(10) 0.7135(4) 0.043(4) Uani 0.228(4) 1 d D U P A 2
C44B C 0.1609(16) 0.0516(11) 0.7530(4) 0.046(3) Uani 0.228(4) 1 d D U P A 2
H44B H 0.210178 -0.007457 0.753390 0.055 Uiso 0.228(4) 1 calc R U P A 2
C45B C 0.072(2) 0.0739(18) 0.7897(7) 0.057(6) Uani 0.228(4) 1 d D U P A 2
H45B H 0.067817 0.033931 0.816796 0.068 Uiso 0.228(4) 1 calc R U P A 2
C46B C -0.015(5) 0.157(3) 0.7875(14) 0.053(7) Uani 0.228(4) 1 d D U P A 2
H46B H -0.087563 0.167227 0.810659 0.063 Uiso 0.228(4) 1 calc R U P A 2
C47B C 0.005(5) 0.223(3) 0.7514(14) 0.050(6) Uani 0.228(4) 1 d D U P A 2
H47B H -0.046418 0.281698 0.751971 0.060 Uiso 0.228(4) 1 calc R U P A 2
C48B C 0.104(5) 0.204(3) 0.7132(13) 0.038(6) Uani 0.228(4) 1 d D U P A 2
C49B C 0.124(6) 0.268(3) 0.6734(16) 0.044(7) Uani 0.228(4) 1 d D U P A 2
H49B H 0.065873 0.323412 0.671042 0.053 Uiso 0.228(4) 1 calc R U P A 2
C50B C 0.225(6) 0.250(3) 0.6391(16) 0.050(8) Uani 0.228(4) 1 d D U P A 2
H50B H 0.241252 0.295620 0.614809 0.060 Uiso 0.228(4) 1 calc R U P A 2
C51B C 0.3068(19) 0.1628(11) 0.6399(6) 0.044(5) Uani 0.228(4) 1 d D U P A 2
O52B O 0.4109(18) 0.1462(12) 0.6050(6) 0.064(4) Uani 0.228(4) 1 d D U P A 2
H52B H 0.431914 0.197473 0.591654 0.096 Uiso 0.228(4) 1 calc R U P A 2
N61 N 0.2114(3) 0.38224(17) 0.48114(8) 0.0467(5) Uani 1 1 d . . . . .
H61A H 0.121223 0.365830 0.490196 0.056 Uiso 1 1 calc R U . . .
H61B H 0.262329 0.398296 0.507402 0.056 Uiso 1 1 calc R U . . .
C62 C 0.2061(4) 0.4654(2) 0.44695(12) 0.0557(7) Uani 1 1 d . . . . .
H62A H 0.206365 0.526794 0.464100 0.067 Uiso 1 1 calc R U . . .
H62B H 0.119908 0.462105 0.426491 0.067 Uiso 1 1 calc R U . . .
C63 C 0.3440(4) 0.4525(2) 0.41788(12) 0.0614(8) Uani 1 1 d . . . . .
H63A H 0.337585 0.486591 0.387251 0.074 Uiso 1 1 calc R U . . .
H63B H 0.428686 0.476014 0.435538 0.074 Uiso 1 1 calc R U . . .
C64 C 0.3527(4) 0.3448(2) 0.41023(11) 0.0564(8) Uani 1 1 d . . . . .
H64A H 0.453790 0.324361 0.406675 0.068 Uiso 1 1 calc R U . . .
H64B H 0.298911 0.326089 0.381444 0.068 Uiso 1 1 calc R U . . .
C65 C 0.2838(3) 0.29878(19) 0.45559(9) 0.0402(6) Uani 1 1 d . . . . .
H65 H 0.209208 0.251505 0.445818 0.048 Uiso 1 1 calc R U . . .
C66 C 0.3936(3) 0.2501(2) 0.48942(9) 0.0399(6) Uani 1 1 d . . . . .
O67 O 0.4176(2) 0.29037(15) 0.52946(7) 0.0496(5) Uani 1 1 d . . . . .
O68 O 0.4548(2) 0.17485(14) 0.47429(7) 0.0474(5) Uani 1 1 d . . . . .

loop_
_atom_site_aniso_label
_atom_site_aniso_U_11
_atom_site_aniso_U_22
_atom_site_aniso_U_33
_atom_site_aniso_U_23
_atom_site_aniso_U_13
_atom_site_aniso_U_12
O1 0.0450(11) 0.0663(13) 0.0456(10) 0.0024(10) -0.0053(9) 0.0127(10)
C2 0.0396(13) 0.0383(13) 0.0382(12) -0.0018(10) -0.0032(11) -0.0003(11)
C3 0.0605(18) 0.0477(15) 0.0353(13) 0.0045(12) -0.0050(12) 0.0017(14)
C4 0.0636(18) 0.0498(16) 0.0384(14) 0.0004(12) 0.0124(13) -0.0080(14)
C5 0.0465(15) 0.0389(14) 0.0447(14) -0.0081(11) 0.0073(12) -0.0046(12)
C6 0.0504(17) 0.0601(18) 0.0631(18) -0.0131(16) 0.0195(15) -0.0035(15)
C7 0.0397(16) 0.073(2) 0.080(2) -0.0213(19) 0.0075(16) 0.0098(16)
C8 0.0493(17) 0.065(2) 0.072(2) -0.0065(17) -0.0066(16) 0.0188(16)
C9 0.0457(15) 0.0503(16) 0.0497(15) 0.0019(13) -0.0007(13) 0.0081(13)
C10 0.0360(12) 0.0354(13) 0.0424(13) -0.0029(10) 0.0011(11) -0.0015(10)
C11 0.0363(12) 0.0354(12) 0.0351(12) -0.0006(10) 0.0002(10) -0.0020(10)
C12 0.0321(12) 0.0401(13) 0.0402(13) 0.0080(11) 0.0009(11) 0.0045(11)
C13 0.0380(13) 0.0383(13) 0.0485(14) 0.0090(11) -0.0021(12) 0.0031(11)
C14 0.0603(18) 0.0440(15) 0.0600(18) 0.0043(13) -0.0048(15) -0.0023(14)
C15 0.087(3) 0.0496(18) 0.082(2) -0.0014(17) -0.017(2) -0.0098(19)
C16 0.072(2) 0.0459(18) 0.110(3) 0.020(2) -0.015(2) -0.0204(18)
C17 0.0547(18) 0.0490(18) 0.093(3) 0.0257(18) 0.0022(18) -0.0029(15)
C18 0.0353(13) 0.0462(15) 0.0649(18) 0.0197(14) 0.0020(13) 0.0052(12)
C19 0.0506(17) 0.0605(18) 0.0543(17) 0.0192(15) 0.0133(14) 0.0117(15)
C20 0.0543(17) 0.0605(18) 0.0421(14) 0.0071(13) 0.0081(13) 0.0102(15)
C21 0.0358(12) 0.0486(14) 0.0413(13) 0.0041(11) -0.0017(11) 0.0031(12)
O22 0.0570(12) 0.0582(12) 0.0456(10) -0.0041(9) -0.0003(9) -0.0104(10)
O31 0.0523(17) 0.0493(16) 0.103(2) -0.0014(16) -0.0196(16) -0.0088(13)
C32 0.043(3) 0.045(2) 0.048(3) 0.001(2) -0.007(2) -0.001(2)
C33 0.044(3) 0.069(3) 0.055(4) 0.003(3) -0.008(2) 0.009(3)
C34 0.063(3) 0.053(3) 0.056(3) 0.008(2) 0.002(2) 0.020(3)
C35 0.072(4) 0.046(3) 0.041(4) 0.006(3) 0.011(4) 0.021(3)
C36 0.109(5) 0.045(3) 0.070(3) 0.003(2) 0.009(3) 0.011(3)
C37 0.135(6) 0.042(3) 0.087(4) -0.003(2) 0.015(4) -0.010(3)
C38 0.095(5) 0.055(3) 0.074(5) 0.004(3) 0.000(5) -0.028(3)
C39 0.066(3) 0.051(3) 0.045(4) 0.005(2) -0.005(3) -0.012(2)
C40 0.056(3) 0.041(2) 0.0308(19) 0.0026(17) 0.004(2) -0.001(2)
C41 0.0415(19) 0.0386(19) 0.0339(16) 0.0041(14) -0.0002(14) 0.0019(15)
C42 0.036(2) 0.0358(18) 0.0379(18) -0.0009(14) -0.0025(16) -0.0010(15)
C43 0.041(2) 0.041(2) 0.0358(19) 0.0050(16) -0.0027(17) -0.0040(19)
C44 0.049(3) 0.053(2) 0.039(2) 0.0065(17) -0.0005(19) 0.002(2)
C45 0.062(4) 0.069(3) 0.042(3) 0.014(2) 0.005(2) -0.005(3)
C46 0.049(5) 0.082(5) 0.054(4) 0.001(3) 0.019(3) -0.001(3)
C47 0.043(4) 0.068(5) 0.057(5) -0.001(4) 0.004(3) 0.005(3)
C48 0.039(5) 0.049(3) 0.041(3) -0.003(3) -0.001(2) -0.002(3)
C49 0.042(4) 0.043(3) 0.049(5) 0.006(4) -0.010(3) 0.006(3)
C50 0.047(4) 0.041(3) 0.037(3) 0.005(2) -0.007(2) 0.000(3)
C51 0.040(3) 0.039(2) 0.0312(19) 0.0023(16) -0.0025(17) -0.004(2)
O52 0.052(2) 0.053(2) 0.0374(15) 0.0093(15) 0.0046(15) 0.0089(17)
O31B 0.065(6) 0.076(7) 0.093(8) -0.015(6) -0.012(6) -0.017(5)
C32B 0.063(8) 0.050(7) 0.040(10) 0.000(7) -0.005(8) -0.004(6)
C33B 0.084(10) 0.058(10) 0.074(13) -0.014(11) 0.011(10) -0.009(8)
C34B 0.085(8) 0.057(8) 0.078(10) 0.003(8) 0.016(8) 0.009(7)
C35B 0.071(11) 0.062(10) 0.057(16) 0.005(12) 0.000(12) 0.006(8)
C36B 0.083(9) 0.086(9) 0.068(9) 0.002(10) -0.003(8) 0.023(8)
C37B 0.070(9) 0.113(10) 0.089(11) 0.007(9) -0.005(9) 0.009(8)
C38B 0.072(11) 0.090(10) 0.076(15) -0.001(10) 0.005(9) -0.015(9)
C39B 0.073(10) 0.064(10) 0.076(12) -0.008(10) 0.004(9) -0.006(8)
C40B 0.052(7) 0.057(8) 0.039(7) 0.006(7) 0.000(6) 0.004(6)
C41B 0.058(6) 0.043(5) 0.034(5) 0.005(5) 0.001(5) 0.000(5)
C42B 0.043(6) 0.043(6) 0.034(5) 0.007(5) -0.009(5) 0.003(5)
C43B 0.043(8) 0.048(7) 0.039(6) -0.007(5) 0.002(6) -0.007(6)
C44B 0.044(7) 0.051(7) 0.042(6) 0.004(5) -0.007(6) 0.007(6)
C45B 0.053(11) 0.068(10) 0.049(8) 0.000(7) 0.009(7) 0.005(9)
C46B 0.046(12) 0.062(11) 0.050(11) 0.006(8) 0.006(7) 0.003(8)
C47B 0.041(11) 0.053(9) 0.056(11) -0.010(8) 0.011(8) -0.002(7)
C48B 0.032(11) 0.040(9) 0.042(10) 0.009(7) -0.010(7) 0.003(7)
C49B 0.041(11) 0.048(10) 0.042(10) -0.006(7) 0.000(8) -0.002(8)
C50B 0.060(13) 0.047(10) 0.043(11) 0.016(8) -0.004(8) 0.003(9)
C51B 0.044(9) 0.048(8) 0.040(7) -0.008(5) -0.001(6) -0.007(7)
O52B 0.080(11) 0.063(9) 0.050(7) 0.012(6) 0.017(7) 0.003(7)
N61 0.0354(11) 0.0537(13) 0.0510(13) -0.0027(11) 0.0058(10) 0.0014(10)
C62 0.0528(17) 0.0488(16) 0.0654(19) 0.0021(14) -0.0097(15) 0.0040(14)
C63 0.0585(19) 0.065(2) 0.0609(19) 0.0195(16) -0.0031(16) -0.0080(16)
C64 0.0589(18) 0.068(2) 0.0428(15) 0.0111(14) 0.0072(14) 0.0139(16)
C65 0.0383(13) 0.0430(13) 0.0393(13) -0.0005(11) -0.0015(11) 0.0012(12)
C66 0.0347(12) 0.0456(14) 0.0394(13) 0.0037(12) 0.0008(11) -0.0083(12)
O67 0.0535(12) 0.0573(12) 0.0381(10) 0.0006(9) -0.0022(9) -0.0047(10)
O68 0.0427(10) 0.0477(11) 0.0518(11) 0.0006(9) -0.0068(9) 0.0020(9)

loop_
_atom_type_symbol
_atom_type_description
_atom_type_scat_dispersion_real
_atom_type_scat_dispersion_imag
_atom_type_scat_source
C C 0.0033 0.0016 'International Tables Vol C Tables 4.2.6.8 and 6.1.1.4'
H H 0.0000 0.0000 'International Tables Vol C Tables 4.2.6.8 and 6.1.1.4'
N N 0.0061 0.0033 'International Tables Vol C Tables 4.2.6.8 and 6.1.1.4'
O O 0.0106 0.0060 'International Tables Vol C Tables 4.2.6.8 and 6.1.1.4'

loop_
_geom_angle_atom_site_label_1
_geom_angle_atom_site_label_2
_geom_angle_atom_site_label_3
_geom_angle
_geom_angle_site_symmetry_1
_geom_angle_site_symmetry_3
_geom_angle_publ_flag
C2 O1 H1 109.5 . . ?
O1 C2 C11 123.6(2) . . ?
O1 C2 C3 115.4(2) . . ?
C11 C2 C3 121.0(3) . . ?
C4 C3 C2 120.9(3) . . ?
C4 C3 H3 119.6 . . ?
C2 C3 H3 119.6 . . ?
C3 C4 C5 120.6(3) . . ?
C3 C4 H4 119.7 . . ?
C5 C4 H4 119.7 . . ?
C4 C5 C6 122.6(3) . . ?
C4 C5 C10 118.7(3) . . ?
C6 C5 C10 118.7(3) . . ?
C7 C6 C5 121.7(3) . . ?
C7 C6 H6 119.1 . . ?
C5 C6 H6 119.1 . . ?
C6 C7 C8 119.4(3) . . ?
C6 C7 H7 120.3 . . ?
C8 C7 H7 120.3 . . ?
C9 C8 C7 120.8(3) . . ?
C9 C8 H8 119.6 . . ?
C7 C8 H8 119.6 . . ?
C8 C9 C10 121.0(3) . . ?
C8 C9 H9 119.5 . . ?
C10 C9 H9 119.5 . . ?
C9 C10 C5 118.4(3) . . ?
C9 C10 C11 121.7(2) . . ?
C5 C10 C11 119.9(2) . . ?
C2 C11 C10 118.8(2) . . ?
C2 C11 C12 120.2(2) . . ?
C10 C11 C12 120.9(2) . . ?
C21 C12 C13 118.6(2) . . ?
C21 C12 C11 121.3(2) . . ?
C13 C12 C11 120.2(2) . . ?
C14 C13 C18 118.4(3) . . ?
C14 C13 C12 122.4(3) . . ?
C18 C13 C12 119.3(3) . . ?
C15 C14 C13 120.5(3) . . ?
C15 C14 H14 119.8 . . ?
C13 C14 H14 119.8 . . ?
C14 C15 C16 120.6(4) . . ?
C14 C15 H15 119.7 . . ?
C16 C15 H15 119.7 . . ?
C17 C16 C15 120.3(3) . . ?
C17 C16 H16 119.9 . . ?
C15 C16 H16 119.9 . . ?
C16 C17 C18 121.0(3) . . ?
C16 C17 H17 119.5 . . ?
C18 C17 H17 119.5 . . ?
C17 C18 C19 121.9(3) . . ?
C17 C18 C13 119.1(3) . . ?
C19 C18 C13 118.9(3) . . ?
C20 C19 C18 121.0(3) . . ?
C20 C19 H19 119.5 . . ?
C18 C19 H19 119.5 . . ?
C19 C20 C21 120.2(3) . . ?
C19 C20 H20 119.9 . . ?
C21 C20 H20 119.9 . . ?
O22 C21 C12 122.9(2) . . ?
O22 C21 C20 115.2(2) . . ?
C12 C21 C20 121.9(3) . . ?
C21 O22 H22 109.5 . . ?
C32 O31 H31 109.5 . . ?
O31 C32 C41 122.9(4) . . ?
O31 C32 C33 115.5(5) . . ?
C41 C32 C33 121.6(5) . . ?
C34 C33 C32 120.3(6) . . ?
C34 C33 H33 119.8 . . ?
C32 C33 H33 119.8 . . ?
C33 C34 C35 120.8(5) . . ?
C33 C34 H34 119.6 . . ?
C35 C34 H34 119.6 . . ?
C36 C35 C34 121.9(5) . . ?
C36 C35 C40 119.1(7) . . ?
C34 C35 C40 119.0(6) . . ?
C37 C36 C35 121.2(6) . . ?
C37 C36 H36 119.4 . . ?
C35 C36 H36 119.4 . . ?
C36 C37 C38 119.6(6) . . ?
C36 C37 H37 120.2 . . ?
C38 C37 H37 120.2 . . ?
C39 C38 C37 121.4(7) . . ?
C39 C38 H38 119.3 . . ?
C37 C38 H38 119.3 . . ?
C38 C39 C40 120.9(6) . . ?
C38 C39 H39 119.6 . . ?
C40 C39 H39 119.6 . . ?
C39 C40 C41 122.3(4) . . ?
C39 C40 C35 117.8(5) . . ?
C41 C40 C35 119.9(5) . . ?
C32 C41 C40 118.4(4) . . ?
C32 C41 C42 119.3(4) . . ?
C40 C41 C42 122.3(3) . . ?
C51 C42 C43 118.1(3) . . ?
C51 C42 C41 121.5(3) . . ?
C43 C42 C41 120.5(3) . . ?
C48 C43 C44 117.6(4) . . ?
C48 C43 C42 119.8(4) . . ?
C44 C43 C42 122.6(4) . . ?
C45 C44 C43 121.7(4) . . ?
C45 C44 H44 119.2 . . ?
C43 C44 H44 119.2 . . ?
C44 C45 C46 120.7(5) . . ?
C44 C45 H45 119.7 . . ?
C46 C45 H45 119.7 . . ?
C47 C46 C45 120.3(6) . . ?
C47 C46 H46 119.9 . . ?
C45 C46 H46 119.9 . . ?
C46 C47 C48 120.5(7) . . ?
C46 C47 H47 119.8 . . ?
C48 C47 H47 119.8 . . ?
C47 C48 C43 119.3(5) . . ?
C47 C48 C49 121.7(6) . . ?
C43 C48 C49 118.9(5) . . ?
C50 C49 C48 121.0(6) . . ?
C50 C49 H49 119.5 . . ?
C48 C49 H49 119.5 . . ?
C49 C50 C51 120.1(6) . . ?
C49 C50 H50 119.9 . . ?
C51 C50 H50 119.9 . . ?
O52 C51 C42 118.2(4) . . ?
O52 C51 C50 119.8(4) . . ?
C42 C51 C50 122.0(4) . . ?
C51 O52 H52 109.5 . . ?
C32B O31B H31B 109.5 . . ?
O31B C32B C41B 122.5(13) . . ?
O31B C32B C33B 114.5(13) . . ?
C41B C32B C33B 122.8(12) . . ?
C34B C33B C32B 119.2(15) . . ?
C34B C33B H33B 120.4 . . ?
C32B C33B H33B 120.4 . . ?
C33B C34B C35B 120.7(14) . . ?
C33B C34B H34B 119.6 . . ?
C35B C34B H34B 119.6 . . ?
C36B C35B C34B 121.0(14) . . ?
C36B C35B C40B 119.1(16) . . ?
C34B C35B C40B 119.7(14) . . ?
C37B C36B C35B 120.5(15) . . ?
C37B C36B H36B 119.8 . . ?
C35B C36B H36B 119.8 . . ?
C36B C37B C38B 120.5(15) . . ?
C36B C37B H37B 119.7 . . ?
C38B C37B H37B 119.7 . . ?
C39B C38B C37B 120.4(17) . . ?
C39B C38B H38B 119.8 . . ?
C37B C38B H38B 119.8 . . ?
C38B C39B C40B 120.7(17) . . ?
C38B C39B H39B 119.7 . . ?
C40B C39B H39B 119.7 . . ?
C39B C40B C41B 122.9(13) . . ?
C39B C40B C35B 118.1(13) . . ?
C41B C40B C35B 119.0(12) . . ?
C32B C41B C40B 118.3(10) . . ?
C32B C41B C42B 120.2(11) . . ?
C40B C41B C42B 121.5(10) . . ?
C51B C42B C43B 119.1(9) . . ?
C51B C42B C41B 122.5(9) . . ?
C43B C42B C41B 118.2(9) . . ?
C48B C43B C44B 117.9(10) . . ?
C48B C43B C42B 119.8(10) . . ?
C44B C43B C42B 122.2(10) . . ?
C45B C44B C43B 121.9(12) . . ?
C45B C44B H44B 119.1 . . ?
C43B C44B H44B 119.1 . . ?
C44B C45B C46B 120.1(14) . . ?
C44B C45B H45B 119.9 . . ?
C46B C45B H45B 119.9 . . ?
C47B C46B C45B 120.3(15) . . ?
C47B C46B H46B 119.9 . . ?
C45B C46B H46B 119.9 . . ?
C46B C47B C48B 120.4(15) . . ?
C46B C47B H47B 119.8 . . ?
C48B C47B H47B 119.8 . . ?
C47B C48B C43B 118.8(12) . . ?
C47B C48B C49B 123.0(13) . . ?
C43B C48B C49B 118.1(13) . . ?
C50B C49B C48B 121.4(14) . . ?
C50B C49B H49B 119.3 . . ?
C48B C49B H49B 119.3 . . ?
C49B C50B C51B 120.4(15) . . ?
C49B C50B H50B 119.8 . . ?
C51B C50B H50B 119.8 . . ?
C42B C51B O52B 119.4(11) . . ?
C42B C51B C50B 120.9(11) . . ?
O52B C51B C50B 119.7(12) . . ?
C51B O52B H52B 109.5 . . ?
C62 N61 C65 107.8(2) . . ?
C62 N61 H61A 110.1 . . ?
C65 N61 H61A 110.1 . . ?
C62 N61 H61B 110.1 . . ?
C65 N61 H61B 110.1 . . ?
H61A N61 H61B 108.5 . . ?
N61 C62 C63 102.8(2) . . ?
N61 C62 H62A 111.2 . . ?
C63 C62 H62A 111.2 . . ?
N61 C62 H62B 111.2 . . ?
C63 C62 H62B 111.2 . . ?
H62A C62 H62B 109.1 . . ?
C64 C63 C62 103.7(3) . . ?
C64 C63 H63A 111.0 . . ?
C62 C63 H63A 111.0 . . ?
C64 C63 H63B 111.0 . . ?
C62 C63 H63B 111.0 . . ?
H63A C63 H63B 109.0 . . ?
C63 C64 C65 105.7(2) . . ?
C63 C64 H64A 110.6 . . ?
C65 C64 H64A 110.6 . . ?
C63 C64 H64B 110.6 . . ?
C65 C64 H64B 110.6 . . ?
H64A C64 H64B 108.7 . . ?
N61 C65 C66 109.7(2) . . ?
N61 C65 C64 104.3(2) . . ?
C66 C65 C64 114.3(2) . . ?
N61 C65 H65 109.5 . . ?
C66 C65 H65 109.5 . . ?
C64 C65 H65 109.5 . . ?
O68 C66 O67 125.6(3) . . ?
O68 C66 C65 116.9(2) . . ?
O67 C66 C65 117.4(2) . . ?

loop_
_geom_bond_atom_site_label_1
_geom_bond_atom_site_label_2
_geom_bond_distance
_geom_bond_site_symmetry_2
_geom_bond_publ_flag
O1 C2 1.365(3) . ?
O1 H1 0.8200 . ?
C2 C11 1.374(4) . ?
C2 C3 1.409(4) . ?
C3 C4 1.357(4) . ?
C3 H3 0.9300 . ?
C4 C5 1.414(4) . ?
C4 H4 0.9300 . ?
C5 C6 1.416(4) . ?
C5 C10 1.419(4) . ?
C6 C7 1.363(5) . ?
C6 H6 0.9300 . ?
C7 C8 1.404(5) . ?
C7 H7 0.9300 . ?
C8 C9 1.367(4) . ?
C8 H8 0.9300 . ?
C9 C10 1.418(4) . ?
C9 H9 0.9300 . ?
C10 C11 1.430(4) . ?
C11 C12 1.495(3) . ?
C12 C21 1.374(4) . ?
C12 C13 1.429(4) . ?
C13 C14 1.411(4) . ?
C13 C18 1.427(4) . ?
C14 C15 1.370(5) . ?
C14 H14 0.9300 . ?
C15 C16 1.408(6) . ?
C15 H15 0.9300 . ?
C16 C17 1.347(6) . ?
C16 H16 0.9300 . ?
C17 C18 1.413(5) . ?
C17 H17 0.9300 . ?
C18 C19 1.416(5) . ?
C19 C20 1.351(5) . ?
C19 H19 0.9300 . ?
C20 C21 1.407(4) . ?
C20 H20 0.9300 . ?
C21 O22 1.367(3) . ?
O22 H22 0.8200 . ?
O31 C32 1.363(6) . ?
O31 H31 0.8200 . ?
C32 C41 1.374(6) . ?
C32 C33 1.425(7) . ?
C33 C34 1.344(8) . ?
C33 H33 0.9300 . ?
C34 C35 1.418(11) . ?
C34 H34 0.9300 . ?
C35 C36 1.413(9) . ?
C35 C40 1.428(6) . ?
C36 C37 1.362(9) . ?
C36 H36 0.9300 . ?
C37 C38 1.396(10) . ?
C37 H37 0.9300 . ?
C38 C39 1.358(9) . ?
C38 H38 0.9300 . ?
C39 C40 1.418(7) . ?
C39 H39 0.9300 . ?
C40 C41 1.424(5) . ?
C41 C42 1.491(5) . ?
C42 C51 1.376(5) . ?
C42 C43 1.435(5) . ?
C43 C48 1.419(7) . ?
C43 C44 1.420(5) . ?
C44 C45 1.344(7) . ?
C44 H44 0.9300 . ?
C45 C46 1.395(7) . ?
C45 H45 0.9300 . ?
C46 C47 1.365(7) . ?
C46 H46 0.9300 . ?
C47 C48 1.415(8) . ?
C47 H47 0.9300 . ?
C48 C49 1.421(6) . ?
C49 C50 1.347(7) . ?
C49 H49 0.9300 . ?
C50 C51 1.415(7) . ?
C50 H50 0.9300 . ?
C51 O52 1.369(5) . ?
O52 H52 0.8200 . ?
O31B C32B 1.359(13) . ?
O31B H31B 0.8200 . ?
C32B C41B 1.372(13) . ?
C32B C33B 1.424(15) . ?
C33B C34B 1.337(15) . ?
C33B H33B 0.9300 . ?
C34B C35B 1.417(18) . ?
C34B H34B 0.9300 . ?
C35B C36B 1.414(15) . ?
C35B C40B 1.429(12) . ?
C36B C37B 1.358(15) . ?
C36B H36B 0.9300 . ?
C37B C38B 1.397(16) . ?
C37B H37B 0.9300 . ?
C38B C39B 1.362(16) . ?
C38B H38B 0.9300 . ?
C39B C40B 1.412(13) . ?
C39B H39B 0.9300 . ?
C40B C41B 1.413(11) . ?
C41B C42B 1.485(10) . ?
C42B C51B 1.370(11) . ?
C42B C43B 1.435(11) . ?
C43B C48B 1.419(12) . ?
C43B C44B 1.417(11) . ?
C44B C45B 1.337(12) . ?
C44B H44B 0.9300 . ?
C45B C46B 1.396(13) . ?
C45B H45B 0.9300 . ?
C46B C47B 1.367(13) . ?
C46B H46B 0.9300 . ?
C47B C48B 1.411(13) . ?
C47B H47B 0.9300 . ?
C48B C49B 1.421(12) . ?
C49B C50B 1.346(12) . ?
C49B H49B 0.9300 . ?
C50B C51B 1.419(12) . ?
C50B H50B 0.9300 . ?
C51B O52B 1.374(11) . ?
O52B H52B 0.8200 . ?
N61 C62 1.486(4) . ?
N61 C65 1.502(3) . ?
N61 H61A 0.8900 . ?
N61 H61B 0.8900 . ?
C62 C63 1.504(5) . ?
C62 H62A 0.9700 . ?
C62 H62B 0.9700 . ?
C63 C64 1.501(5) . ?
C63 H63A 0.9700 . ?
C63 H63B 0.9700 . ?
C64 C65 1.540(4) . ?
C64 H64A 0.9700 . ?
C64 H64B 0.9700 . ?
C65 C66 1.526(4) . ?
C65 H65 0.9800 . ?
C66 O68 1.250(3) . ?
C66 O67 1.257(3) . ?

loop_
_geom_torsion_atom_site_label_1
_geom_torsion_atom_site_label_2
_geom_torsion_atom_site_label_3
_geom_torsion_atom_site_label_4
_geom_torsion
_geom_torsion_site_symmetry_1
_geom_torsion_site_symmetry_2
_geom_torsion_site_symmetry_3
_geom_torsion_site_symmetry_4
_geom_torsion_publ_flag
O1 C2 C3 C4 178.3(3) . . . . ?
C11 C2 C3 C4 1.4(4) . . . . ?
C2 C3 C4 C5 0.9(4) . . . . ?
C3 C4 C5 C6 178.5(3) . . . . ?
C3 C4 C5 C10 -1.0(4) . . . . ?
C4 C5 C6 C7 -179.1(3) . . . . ?
C10 C5 C6 C7 0.4(4) . . . . ?
C5 C6 C7 C8 -1.4(5) . . . . ?
C6 C7 C8 C9 1.7(5) . . . . ?
C7 C8 C9 C10 -1.0(5) . . . . ?
C8 C9 C10 C5 0.0(4) . . . . ?
C8 C9 C10 C11 -179.0(3) . . . . ?
C4 C5 C10 C9 179.8(3) . . . . ?
C6 C5 C10 C9 0.3(4) . . . . ?
C4 C5 C10 C11 -1.2(4) . . . . ?
C6 C5 C10 C11 179.4(3) . . . . ?
O1 C2 C11 C10 179.9(2) . . . . ?
C3 C2 C11 C10 -3.5(4) . . . . ?
O1 C2 C11 C12 -3.5(4) . . . . ?
C3 C2 C11 C12 173.1(3) . . . . ?
C9 C10 C11 C2 -177.6(2) . . . . ?
C5 C10 C11 C2 3.4(4) . . . . ?
C9 C10 C11 C12 5.8(4) . . . . ?
C5 C10 C11 C12 -173.2(2) . . . . ?
C2 C11 C12 C21 97.5(3) . . . . ?
C10 C11 C12 C21 -86.0(3) . . . . ?
C2 C11 C12 C13 -82.8(3) . . . . ?
C10 C11 C12 C13 93.8(3) . . . . ?
C21 C12 C13 C14 176.1(3) . . . . ?
C11 C12 C13 C14 -3.6(4) . . . . ?
C21 C12 C13 C18 -3.9(4) . . . . ?
C11 C12 C13 C18 176.3(2) . . . . ?
C18 C13 C14 C15 -1.4(4) . . . . ?
C12 C13 C14 C15 178.5(3) . . . . ?
C13 C14 C15 C16 -1.9(5) . . . . ?
C14 C15 C16 C17 3.3(6) . . . . ?
C15 C16 C17 C18 -1.3(6) . . . . ?
C16 C17 C18 C19 177.9(3) . . . . ?
C16 C17 C18 C13 -2.0(5) . . . . ?
C14 C13 C18 C17 3.3(4) . . . . ?
C12 C13 C18 C17 -176.6(2) . . . . ?
C14 C13 C18 C19 -176.6(3) . . . . ?
C12 C13 C18 C19 3.4(4) . . . . ?
C17 C18 C19 C20 178.8(3) . . . . ?
C13 C18 C19 C20 -1.3(4) . . . . ?
C18 C19 C20 C21 -0.4(4) . . . . ?
C13 C12 C21 O22 -178.9(2) . . . . ?
C11 C12 C21 O22 0.8(4) . . . . ?
C13 C12 C21 C20 2.3(4) . . . . ?
C11 C12 C21 C20 -177.9(2) . . . . ?
C19 C20 C21 O22 -179.0(3) . . . . ?
C19 C20 C21 C12 -0.1(4) . . . . ?
O31 C32 C33 C34 179.9(8) . . . . ?
C41 C32 C33 C34 -1.7(15) . . . . ?
C32 C33 C34 C35 2.0(16) . . . . ?
C33 C34 C35 C36 180.0(12) . . . . ?
C33 C34 C35 C40 -2(2) . . . . ?
C34 C35 C36 C37 -179.7(11) . . . . ?
C40 C35 C36 C37 2(2) . . . . ?
C35 C36 C37 C38 -1.1(15) . . . . ?
C36 C37 C38 C39 -1.4(17) . . . . ?
C37 C38 C39 C40 3.0(19) . . . . ?
C38 C39 C40 C41 178.3(10) . . . . ?
C38 C39 C40 C35 -2.2(16) . . . . ?
C36 C35 C40 C39 0(2) . . . . ?
C34 C35 C40 C39 -178.8(12) . . . . ?
C36 C35 C40 C41 179.4(11) . . . . ?
C34 C35 C40 C41 1(2) . . . . ?
O31 C32 C41 C40 179.2(7) . . . . ?
C33 C32 C41 C40 1.0(12) . . . . ?
O31 C32 C41 C42 -2.8(11) . . . . ?
C33 C32 C41 C42 178.9(8) . . . . ?
C39 C40 C41 C32 179.0(7) . . . . ?
C35 C40 C41 C32 -0.5(12) . . . . ?
C39 C40 C41 C42 1.1(8) . . . . ?
C35 C40 C41 C42 -178.5(10) . . . . ?
C32 C41 C42 C51 74.4(7) . . . . ?
C40 C41 C42 C51 -107.7(5) . . . . ?
C32 C41 C42 C43 -104.7(6) . . . . ?
C40 C41 C42 C43 73.1(5) . . . . ?
C51 C42 C43 C48 -0.7(11) . . . . ?
C41 C42 C43 C48 178.5(10) . . . . ?
C51 C42 C43 C44 179.0(4) . . . . ?
C41 C42 C43 C44 -1.8(6) . . . . ?
C48 C43 C44 C45 -0.6(11) . . . . ?
C42 C43 C44 C45 179.7(5) . . . . ?
C43 C44 C45 C46 -0.6(13) . . . . ?
C44 C45 C46 C47 1(2) . . . . ?
C45 C46 C47 C48 -1(3) . . . . ?
C46 C47 C48 C43 0(3) . . . . ?
C46 C47 C48 C49 179(2) . . . . ?
C44 C43 C48 C47 1(2) . . . . ?
C42 C43 C48 C47 -179.4(13) . . . . ?
C44 C43 C48 C49 -178.2(14) . . . . ?
C42 C43 C48 C49 2(2) . . . . ?
C47 C48 C49 C50 -179.7(19) . . . . ?
C43 C48 C49 C50 -1(3) . . . . ?
C48 C49 C50 C51 -1(3) . . . . ?
C43 C42 C51 O52 178.9(4) . . . . ?
C41 C42 C51 O52 -0.3(6) . . . . ?
C43 C42 C51 C50 -1.0(11) . . . . ?
C41 C42 C51 C50 179.8(10) . . . . ?
C49 C50 C51 O52 -177.9(15) . . . . ?
C49 C50 C51 C42 2(2) . . . . ?
O31B C32B C33B C34B -175(4) . . . . ?
C41B C32B C33B C34B -1(7) . . . . ?
C32B C33B C34B C35B 3(7) . . . . ?
C33B C34B C35B C36B -180(5) . . . . ?
C33B C34B C35B C40B -6(9) . . . . ?
C34B C35B C36B C37B 176(5) . . . . ?
C40B C35B C36B C37B 2(9) . . . . ?
C35B C36B C37B C38B 2(6) . . . . ?
C36B C37B C38B C39B -9(6) . . . . ?
C37B C38B C39B C40B 11(7) . . . . ?
C38B C39B C40B C41B 173(3) . . . . ?
C38B C39B C40B C35B -7(7) . . . . ?
C36B C35B C40B C39B 0(9) . . . . ?
C34B C35B C40B C39B -174(5) . . . . ?
C36B C35B C40B C41B -179(5) . . . . ?
C34B C35B C40B C41B 6(9) . . . . ?
O31B C32B C41B C40B 176(2) . . . . ?
C33B C32B C41B C40B 2(5) . . . . ?
O31B C32B C41B C42B -4(4) . . . . ?
C33B C32B C41B C42B -178(3) . . . . ?
C39B C40B C41B C32B 176(3) . . . . ?
C35B C40B C41B C32B -4(5) . . . . ?
C39B C40B C41B C42B -4(3) . . . . ?
C35B C40B C41B C42B 175(4) . . . . ?
C32B C41B C42B C51B -101(2) . . . . ?
C40B C41B C42B C51B 79.8(19) . . . . ?
C32B C41B C42B C43B 73(2) . . . . ?
C40B C41B C42B C43B -106.2(16) . . . . ?
C51B C42B C43B C48B 0(4) . . . . ?
C41B C42B C43B C48B -174(3) . . . . ?
C51B C42B C43B C44B -176.4(16) . . . . ?
C41B C42B C43B C44B 9(2) . . . . ?
C48B C43B C44B C45B -1(4) . . . . ?
C42B C43B C44B C45B 175.4(18) . . . . ?
C43B C44B C45B C46B 7(4) . . . . ?
C44B C45B C46B C47B -10(8) . . . . ?
C45B C46B C47B C48B 7(10) . . . . ?
C46B C47B C48B C43B -1(9) . . . . ?
C46B C47B C48B C49B 177(7) . . . . ?
C44B C43B C48B C47B -2(7) . . . . ?
C42B C43B C48B C47B -179(4) . . . . ?
C44B C43B C48B C49B -179(5) . . . . ?
C42B C43B C48B C49B 4(7) . . . . ?
C47B C48B C49B C50B 176(7) . . . . ?
C43B C48B C49B C50B -6(10) . . . . ?
C48B C49B C50B C51B 5(12) . . . . ?
C43B C42B C51B O52B 176.7(15) . . . . ?
C41B C42B C51B O52B -9(3) . . . . ?
C43B C42B C51B C50B -2(4) . . . . ?
C41B C42B C51B C50B 172(4) . . . . ?
C49B C50B C51B C42B -1(9) . . . . ?
C49B C50B C51B O52B -179(6) . . . . ?
C65 N61 C62 C63 -33.2(3) . . . . ?
N61 C62 C63 C64 39.9(3) . . . . ?
C62 C63 C64 C65 -32.1(3) . . . . ?
C62 N61 C65 C66 136.2(2) . . . . ?
C62 N61 C65 C64 13.4(3) . . . . ?
C63 C64 C65 N61 11.8(3) . . . . ?
C63 C64 C65 C66 -108.0(3) . . . . ?
N61 C65 C66 O68 174.9(2) . . . . ?
C64 C65 C66 O68 -68.4(3) . . . . ?
N61 C65 C66 O67 -6.9(3) . . . . ?
C64 C65 C66 O67 109.8(3) . . . . ?
